data_7052943
loop_
_publ_author_name
'Yeh, Chun-Wei'
'Chang, Wen-Jung'
'Suen, Maw-Cherng'
'Jou, Chi-Hsiung'
'Wang, Ju-Chun'

_publ_section_title
;
 Silver(i) supramolecular complexes generated from polydentate ligands
 containing cyano and pyridyl groups
;
_journal_issue 12
_journal_name_full 'New Journal of Chemistry'
_journal_page_first 2520
_journal_paper_doi 10.1039/c2nj40399d
_journal_volume 36
_journal_year 2012
_chemical_formula_sum 'C15 H15 Ag Cl N4 O5'
_chemical_formula_weight 474.63
_chemical_name_systematic
;
?
;
_space_group_IT_number 14
_symmetry_cell_setting monoclinic
_symmetry_space_group_name_Hall '-P 2ybc'
_symmetry_space_group_name_H-M 'P 1 21/c 1'
_atom_sites_solution_hydrogens geom
_atom_sites_solution_primary direct
_atom_sites_solution_secondary difmap
_audit_creation_method SHELXL-97
_cell_angle_alpha 90.00
_cell_angle_beta 108.782(9)
_cell_angle_gamma 90.00
_cell_formula_units_Z 4
_cell_length_a 9.3461(13)
_cell_length_b 16.2898(15)
_cell_length_c 12.2215(15)
_cell_measurement_temperature 298(2)
_cell_volume 1761.6(4)
_computing_cell_refinement 'Bruker SMART'
_computing_data_collection 'Bruker SMART'
_computing_data_reduction 'SHELXS-97 (Sheldrick, 2008)'
_computing_molecular_graphics 'SHELXS-97 (Sheldrick, 2008)'
_computing_publication_material 'SHELXS-97 (Sheldrick, 2008)'
_computing_structure_refinement 'SHELXL-97 (Sheldrick, 2008)'
_computing_structure_solution 'SHELXS-97 (Sheldrick, 2008)'
_diffrn_ambient_temperature 298(2)
_diffrn_measured_fraction_theta_full 0.987
_diffrn_measured_fraction_theta_max 0.987
_diffrn_measurement_device_type 'CCD area detector'
_diffrn_measurement_method 'phi and omega scans'
_diffrn_radiation_monochromator graphite
_diffrn_radiation_source 'fine-focus sealed tube'
_diffrn_radiation_type MoK\a
_diffrn_radiation_wavelength 0.71073
_diffrn_reflns_av_R_equivalents 0.0376
_diffrn_reflns_av_sigmaI/netI 0.0835
_diffrn_reflns_limit_h_max 11
_diffrn_reflns_limit_h_min 0
_diffrn_reflns_limit_k_max 19
_diffrn_reflns_limit_k_min 0
_diffrn_reflns_limit_l_max 13
_diffrn_reflns_limit_l_min -14
_diffrn_reflns_number 3272
_diffrn_reflns_theta_full 25.00
_diffrn_reflns_theta_max 25.00
_diffrn_reflns_theta_min 2.16
_exptl_absorpt_coefficient_mu 1.331
_exptl_absorpt_correction_T_max 0.91107
_exptl_absorpt_correction_T_min 0.86227
_exptl_absorpt_correction_type none
_exptl_crystal_colour Colorless
_exptl_crystal_density_diffrn 1.790
_exptl_crystal_density_method 'not measured'
_exptl_crystal_description Block
_exptl_crystal_F_000 948
_exptl_crystal_size_max 0.30
_exptl_crystal_size_mid 0.28
_exptl_crystal_size_min 0.22
_refine_diff_density_max 0.444
_refine_diff_density_min -0.336
_refine_diff_density_rms 0.087
_refine_ls_extinction_method none
_refine_ls_goodness_of_fit_ref 1.010
_refine_ls_hydrogen_treatment constr
_refine_ls_matrix_type full
_refine_ls_number_parameters 274
_refine_ls_number_reflns 3076
_refine_ls_number_restraints 0
_refine_ls_restrained_S_all 1.010
_refine_ls_R_factor_all 0.1071
_refine_ls_R_factor_gt 0.0497
_refine_ls_shift/su_max 0.000
_refine_ls_shift/su_mean 0.000
_refine_ls_structure_factor_coef Fsqd
_refine_ls_weighting_details 'calc w=1/[\s^2^(Fo^2^)+(0.0446P)^2^+0.0000P] where P=(Fo^2^+2Fc^2^)/3'
_refine_ls_weighting_scheme calc
_refine_ls_wR_factor_gt 0.0972
_refine_ls_wR_factor_ref 0.1180
_reflns_number_gt 1832
_reflns_number_total 3076
_reflns_threshold_expression >2sigma(I)
_cod_data_source_file c2nj40399d.txt
_cod_data_source_block 2
_cod_depositor_comments
;
The following automatic conversions were performed:

'_symmetry_cell_setting' value 'Monoclinic' changed to 'monoclinic'
according to /home/saulius/struct/CIF-dictionaries/cif_core.dic
dictionary named 'cif_core.dic' version 2.4.2 from 2011-04-26.

Automatic conversion script
Id: cif_fix_values 1891 2012-01-12 08:04:46Z andrius 
;
_cod_original_sg_symbol_H-M P2(1)/c
_cod_database_code 7052943

loop_
_symmetry_equiv_pos_as_xyz
'x, y, z'
'-x, y+1/2, -z+1/2'
'-x, -y, -z'
'x, -y-1/2, z-1/2'

loop_
_atom_site_label
_atom_site_type_symbol
_atom_site_fract_x
_atom_site_fract_y
_atom_site_fract_z
_atom_site_U_iso_or_equiv
_atom_site_adp_type
_atom_site_occupancy
_atom_site_symmetry_multiplicity
_atom_site_calc_flag
_atom_site_refinement_flags
_atom_site_disorder_assembly
_atom_site_disorder_group
Ag1 Ag 0.10797(6) 0.27909(3) -0.31974(5) 0.0627(2) Uani 1 1 d . . .
Cl1 Cl 0.2078(3) 0.39401(12) -0.00696(19) 0.0710(6) Uani 1 1 d . . .
O1 O 0.146(2) 0.4060(9) -0.1289(12) 0.108(6) Uani 0.50 1 d P A 1
O2 O 0.1782(17) 0.3062(7) 0.0041(10) 0.082(4) Uani 0.50 1 d P A 1
O3 O 0.348(4) 0.4010(18) 0.005(3) 0.183(12) Uani 0.50 1 d P A 1
O4 O 0.136(3) 0.4405(15) 0.049(2) 0.193(10) Uani 0.50 1 d P A 1
O1A O 0.227(3) 0.353(2) -0.093(2) 0.208(13) Uani 0.50 1 d P A 2
O2A O 0.1102(17) 0.3535(11) 0.0433(11) 0.107(5) Uani 0.50 1 d P A 2
O3A O 0.357(2) 0.4057(16) 0.0808(12) 0.093(6) Uani 0.50 1 d P A 2
O4A O 0.160(2) 0.4766(11) -0.030(2) 0.162(9) Uani 0.50 1 d P A 2
O5 O -0.2963(13) 0.0891(5) 0.3523(6) 0.161(4) Uani 1 1 d . . .
H5B H -0.3121 0.0973 0.2832 0.193 Uiso 1 1 calc R . .
N1 N -0.0790(5) 0.2142(3) -0.2774(5) 0.0496(13) Uani 1 1 d . . .
N2 N -0.3169(6) 0.0917(3) 0.1157(4) 0.0473(13) Uani 1 1 d . . .
N3 N -0.6664(7) 0.2177(4) -0.2133(5) 0.0613(16) Uani 1 1 d . . .
N4 N -0.1489(7) -0.1043(3) -0.1056(5) 0.0586(15) Uani 1 1 d . . .
C1 C -0.1029(8) 0.2372(4) -0.1811(7) 0.0628(19) Uani 1 1 d . . .
H1A H -0.0550 0.2842 -0.1436 0.075 Uiso 1 1 calc R . .
C2 C -0.1955(8) 0.1945(4) -0.1341(6) 0.0561(18) Uani 1 1 d . . .
H2B H -0.2095 0.2135 -0.0665 0.067 Uiso 1 1 calc R . .
C3 C -0.2672(6) 0.1248(3) -0.1845(5) 0.0355(13) Uani 1 1 d . . .
C4 C -0.2434(7) 0.1008(4) -0.2846(5) 0.0450(15) Uani 1 1 d . . .
H4A H -0.2908 0.0543 -0.3238 0.054 Uiso 1 1 calc R . .
C5 C -0.1483(7) 0.1464(4) -0.3268(6) 0.0518(17) Uani 1 1 d . . .
H5A H -0.1318 0.1285 -0.3940 0.062 Uiso 1 1 calc R . .
C6 C -0.3669(6) 0.0750(3) -0.1301(5) 0.0352(13) Uani 1 1 d . . .
H6A H -0.4380 0.0419 -0.1905 0.042 Uiso 1 1 calc R . .
C7 C -0.4554(6) 0.1306(3) -0.0760(5) 0.0354(13) Uani 1 1 d . . .
C8 C -0.4260(7) 0.1386(3) 0.0384(5) 0.0416(15) Uani 1 1 d . . .
C9 C -0.2456(7) 0.0288(3) 0.0763(5) 0.0421(15) Uani 1 1 d . . .
C10 C -0.2713(6) 0.0183(3) -0.0373(5) 0.0365(14) Uani 1 1 d . . .
C11 C -0.5736(7) 0.1793(4) -0.1516(6) 0.0437(15) Uani 1 1 d . . .
C12 C -0.5029(8) 0.1989(4) 0.0937(6) 0.0543(18) Uani 1 1 d . . .
H12A H -0.4339 0.2422 0.1290 0.065 Uiso 1 1 calc R . .
H12B H -0.5346 0.1714 0.1515 0.065 Uiso 1 1 calc R . .
H12C H -0.5895 0.2215 0.0359 0.065 Uiso 1 1 calc R . .
C13 C -0.1427(8) -0.0236(4) 0.1693(6) 0.0589(19) Uani 1 1 d . . .
H13A H -0.0582 0.0086 0.2144 0.071 Uiso 1 1 calc R . .
H13B H -0.1070 -0.0688 0.1349 0.071 Uiso 1 1 calc R . .
H13C H -0.1968 -0.0441 0.2183 0.071 Uiso 1 1 calc R . .
C14 C -0.2003(7) -0.0494(4) -0.0746(6) 0.0462(15) Uani 1 1 d . . .
C15 C -0.4405(16) 0.1002(7) 0.3798(10) 0.145(5) Uani 1 1 d . . .
H15A H -0.4708 0.0485 0.4031 0.174 Uiso 1 1 calc R . .
H15B H -0.5181 0.1199 0.3125 0.174 Uiso 1 1 calc R . .
H15C H -0.4248 0.1392 0.4414 0.174 Uiso 1 1 calc R . .

loop_
_atom_site_aniso_label
_atom_site_aniso_U_11
_atom_site_aniso_U_22
_atom_site_aniso_U_33
_atom_site_aniso_U_23
_atom_site_aniso_U_13
_atom_site_aniso_U_12
Ag1 0.0527(3) 0.0564(3) 0.0839(4) 0.0230(3) 0.0287(3) -0.0037(3)
Cl1 0.0854(16) 0.0569(12) 0.0728(15) 0.0006(11) 0.0284(12) 0.0017(11)
O1 0.20(2) 0.066(9) 0.063(9) 0.024(8) 0.053(11) -0.010(10)
O2 0.123(11) 0.069(8) 0.054(7) 0.004(6) 0.028(7) -0.006(7)
O3 0.13(2) 0.118(16) 0.31(4) -0.01(3) 0.09(3) -0.035(15)
O4 0.23(2) 0.143(19) 0.26(3) -0.115(19) 0.14(2) 0.003(18)
O1A 0.17(2) 0.29(3) 0.20(3) -0.19(3) 0.101(19) -0.04(2)
O2A 0.131(12) 0.132(14) 0.078(9) 0.008(9) 0.062(9) -0.049(11)
O3A 0.062(9) 0.128(13) 0.068(9) 0.003(10) -0.008(8) -0.029(8)
O4A 0.165(17) 0.108(14) 0.22(2) 0.094(16) 0.074(16) 0.070(12)
O5 0.306(13) 0.119(6) 0.075(5) 0.033(4) 0.085(7) 0.066(8)
N1 0.041(3) 0.050(3) 0.064(4) 0.011(3) 0.025(3) -0.006(3)
N2 0.061(3) 0.042(3) 0.042(3) 0.001(2) 0.021(3) 0.008(3)
N3 0.053(3) 0.077(4) 0.051(4) 0.011(3) 0.014(3) 0.018(4)
N4 0.072(4) 0.041(3) 0.068(4) -0.008(3) 0.030(3) 0.005(3)
C1 0.062(4) 0.058(4) 0.075(5) -0.007(4) 0.031(4) -0.023(4)
C2 0.066(4) 0.058(4) 0.054(4) -0.017(3) 0.032(4) -0.022(4)
C3 0.033(3) 0.034(3) 0.038(4) 0.001(3) 0.010(3) 0.001(3)
C4 0.049(4) 0.048(4) 0.039(4) -0.009(3) 0.016(3) -0.013(3)
C5 0.054(4) 0.058(4) 0.050(4) 0.003(4) 0.026(3) 0.001(4)
C6 0.034(3) 0.037(3) 0.037(3) -0.006(3) 0.014(3) -0.007(3)
C7 0.036(3) 0.038(3) 0.034(4) 0.002(3) 0.013(3) -0.004(3)
C8 0.045(4) 0.033(3) 0.052(4) 0.005(3) 0.023(3) 0.001(3)
C9 0.047(4) 0.033(3) 0.046(4) 0.006(3) 0.014(3) -0.005(3)
C10 0.038(3) 0.025(3) 0.048(4) -0.001(3) 0.015(3) -0.002(3)
C11 0.039(4) 0.047(4) 0.051(4) 0.002(3) 0.022(3) -0.002(3)
C12 0.063(4) 0.050(4) 0.055(4) -0.005(3) 0.026(4) 0.003(3)
C13 0.070(5) 0.045(4) 0.059(4) 0.009(3) 0.018(4) 0.010(4)
C14 0.054(4) 0.041(4) 0.048(4) 0.001(3) 0.022(3) -0.004(3)
C15 0.211(15) 0.114(9) 0.104(9) 0.009(7) 0.043(10) 0.053(10)

loop_
_atom_type_symbol
_atom_type_description
_atom_type_scat_dispersion_real
_atom_type_scat_dispersion_imag
_atom_type_scat_source
C C 0.0033 0.0016 'International Tables Vol C Tables 4.2.6.8 and 6.1.1.4'
H H 0.0000 0.0000 'International Tables Vol C Tables 4.2.6.8 and 6.1.1.4'
N N 0.0061 0.0033 'International Tables Vol C Tables 4.2.6.8 and 6.1.1.4'
O O 0.0106 0.0060 'International Tables Vol C Tables 4.2.6.8 and 6.1.1.4'
Cl Cl 0.1484 0.1585 'International Tables Vol C Tables 4.2.6.8 and 6.1.1.4'
Ag Ag -0.8971 1.1015 'International Tables Vol C Tables 4.2.6.8 and 6.1.1.4'

loop_
_geom_angle_atom_site_label_1
_geom_angle_atom_site_label_2
_geom_angle_atom_site_label_3
_geom_angle
_geom_angle_site_symmetry_1
_geom_angle_site_symmetry_3
N4 Ag1 N1 139.3(2) 2_554 .
N4 Ag1 N3 111.0(2) 2_554 1_655
N1 Ag1 N3 107.7(2) . 1_655
O3 Cl1 O1A 74.9(16) . .
O3 Cl1 O4 123.7(17) . .
O1A Cl1 O4 157.2(17) . .
O3 Cl1 O4A 100.6(16) . .
O1A Cl1 O4A 115.9(18) . .
O4 Cl1 O4A 52.1(12) . .
O3 Cl1 O2A 140.5(16) . .
O1A Cl1 O2A 112.9(15) . .
O4 Cl1 O2A 62.8(12) . .
O4A Cl1 O2A 108.9(11) . .
O3 Cl1 O1 99.7(16) . .
O1A Cl1 O1 48.7(12) . .
O4 Cl1 O1 110.8(15) . .
O4A Cl1 O1 70.6(11) . .
O2A Cl1 O1 114.5(10) . .
O3 Cl1 O3A 37.6(15) . .
O1A Cl1 O3A 108.3(14) . .
O4 Cl1 O3A 93.8(13) . .
O4A Cl1 O3A 100.6(15) . .
O2A Cl1 O3A 109.5(9) . .
O1 Cl1 O3A 135.6(11) . .
O3 Cl1 O2 107.1(15) . .
O1A Cl1 O2 70.2(15) . .
O4 Cl1 O2 111.3(13) . .
O4A Cl1 O2 152.2(11) . .
O2A Cl1 O2 48.8(8) . .
O1 Cl1 O2 101.7(7) . .
O3A Cl1 O2 102.8(11) . .
C1 N1 C5 116.4(5) . .
C1 N1 Ag1 116.1(4) . .
C5 N1 Ag1 126.3(4) . .
C8 N2 C9 120.3(5) . .
C11 N3 Ag1 166.4(5) . 1_455
C14 N4 Ag1 165.8(6) . 2_544
N1 C1 C2 122.7(7) . .
C3 C2 C1 121.2(6) . .
C2 C3 C4 116.3(5) . .
C2 C3 C6 121.6(5) . .
C4 C3 C6 122.1(5) . .
C3 C4 C5 119.4(6) . .
N1 C5 C4 123.9(6) . .
C10 C6 C7 108.2(5) . .
C10 C6 C3 110.6(4) . .
C7 C6 C3 111.4(4) . .
C8 C7 C11 118.4(5) . .
C8 C7 C6 123.7(5) . .
C11 C7 C6 117.8(5) . .
C7 C8 N2 121.2(5) . .
C7 C8 C12 124.5(6) . .
N2 C8 C12 114.3(6) . .
C10 C9 N2 120.4(5) . .
C10 C9 C13 124.8(6) . .
N2 C9 C13 114.8(5) . .
C9 C10 C14 118.7(5) . .
C9 C10 C6 124.4(5) . .
C14 C10 C6 116.9(5) . .
N3 C11 C7 178.7(7) . .
N4 C14 C10 177.6(7) . .

loop_
_geom_bond_atom_site_label_1
_geom_bond_atom_site_label_2
_geom_bond_distance
_geom_bond_site_symmetry_2
Ag1 N4 2.194(5) 2_554
Ag1 N1 2.241(5) .
Ag1 N3 2.318(6) 1_655
Cl1 O3 1.28(3) .
Cl1 O1A 1.307(15) .
Cl1 O4 1.336(15) .
Cl1 O4A 1.416(16) .
Cl1 O2A 1.416(11) .
Cl1 O1 1.428(14) .
Cl1 O3A 1.470(19) .
Cl1 O2 1.472(11) .
O5 C15 1.501(13) .
N1 C1 1.321(8) .
N1 C5 1.323(8) .
N2 C8 1.377(8) .
N2 C9 1.389(7) .
N3 C11 1.136(8) .
N3 Ag1 2.318(6) 1_455
N4 C14 1.137(7) .
N4 Ag1 2.194(5) 2_544
C1 C2 1.373(9) .
C2 C3 1.360(8) .
C3 C4 1.370(8) .
C3 C6 1.538(7) .
C4 C5 1.379(8) .
C6 C10 1.511(8) .
C6 C7 1.515(8) .
C7 C8 1.342(8) .
C7 C11 1.430(9) .
C8 C12 1.499(8) .
C9 C10 1.342(8) .
C9 C13 1.497(9) .
C10 C14 1.435(8) .
